data_4304488
loop_
_publ_author_name
'Joe B. Gilroy'
'Brian O. Patrick'
'Robert McDonald'
'Robin G. Hicks'

_publ_section_title
;
Transition Metal Complexes of 3-Cyano- and 3-Nitroformazans
;
_journal_name_full 'Inorganic Chemistry'
_journal_page_first 1287
_journal_page_last 1294
_journal_paper_doi 10.1021/ic7019846
_journal_volume 47
_journal_year 2008
_chemical_formula_moiety 'C24 H18 Fe N7 O2, C H2 Cl2'
_chemical_formula_sum 'C25 H20 Cl2 Fe N7 O2'
_chemical_formula_weight 577.23
_chemical_name_systematic
;

 ?

;
_space_group_IT_number 2
_symmetry_cell_setting triclinic
_symmetry_space_group_name_Hall '-P 1'
_symmetry_space_group_name_H-M 'P -1'
_atom_sites_solution_hydrogens geom
_atom_sites_solution_primary direct
_atom_sites_solution_secondary difmap
_audit_creation_method SHELXL-97
_cell_angle_alpha 73.7154(8)
_cell_angle_beta 87.5893(9)
_cell_angle_gamma 87.5292(9)
_cell_formula_units_Z 2
_cell_length_a 9.0144(6)
_cell_length_b 9.3053(6)
_cell_length_c 15.8871(11)
_cell_measurement_reflns_used 5731
_cell_measurement_temperature 193(2)
_cell_measurement_theta_max 26.37
_cell_measurement_theta_min 2.26
_cell_volume 1277.36(15)
_computing_cell_refinement 'Bruker SAINT (Bruker, 1997)'
_computing_data_collection 'Bruker SMART (Bruker, 1997)'
_computing_data_reduction 'Bruker SAINT (Bruker, 1997)'
_computing_molecular_graphics 'Bruker SHELXTL (Bruker, 1997)'
_computing_publication_material 'Bruker SHELXTL (Bruker, 1997)'
_computing_structure_refinement 'SHELXL-97 (Sheldrick, 1997)'
_computing_structure_solution 'SHELXS-97 (Sheldrick, 1990)'
_diffrn_ambient_temperature 193(2)
_diffrn_detector_area_resol_mean 8.192
_diffrn_measured_fraction_theta_full 0.990
_diffrn_measured_fraction_theta_max 0.990
_diffrn_measurement_device_type 'Bruker PLATFORM diffractometer/SMART 1000 CCD area detector'
_diffrn_measurement_method '\w scans'
_diffrn_radiation_monochromator graphite
_diffrn_radiation_source 'fine-focus sealed tube'
_diffrn_radiation_type MoK\a
_diffrn_radiation_wavelength 0.71073
_diffrn_reflns_av_R_equivalents 0.0178
_diffrn_reflns_av_sigmaI/netI 0.0262
_diffrn_reflns_limit_h_max 11
_diffrn_reflns_limit_h_min -11
_diffrn_reflns_limit_k_max 11
_diffrn_reflns_limit_k_min -11
_diffrn_reflns_limit_l_max 19
_diffrn_reflns_limit_l_min -19
_diffrn_reflns_number 9726
_diffrn_reflns_theta_full 26.38
_diffrn_reflns_theta_max 26.38
_diffrn_reflns_theta_min 2.26
_diffrn_standards_decay_% 0
_diffrn_standards_interval_time 0
_diffrn_standards_number 0
_exptl_absorpt_coefficient_mu 0.837
_exptl_absorpt_correction_T_max 0.8307
_exptl_absorpt_correction_T_min 0.7414
_exptl_absorpt_correction_type integration
_exptl_absorpt_process_details 'Bruker SHELXTL (Bruker, 1997)'
_exptl_crystal_colour orange
_exptl_crystal_density_diffrn 1.501
_exptl_crystal_density_method 'not measured'
_exptl_crystal_description prism
_exptl_crystal_F_000 590
_exptl_crystal_size_max 0.38
_exptl_crystal_size_mid 0.34
_exptl_crystal_size_min 0.23
_refine_diff_density_max 0.904
_refine_diff_density_min -1.071
_refine_diff_density_rms 0.094
_refine_ls_extinction_method none
_refine_ls_goodness_of_fit_ref 1.049
_refine_ls_hydrogen_treatment constr
_refine_ls_matrix_type full
_refine_ls_number_parameters 334
_refine_ls_number_reflns 5180
_refine_ls_number_restraints 0
_refine_ls_restrained_S_all 1.049
_refine_ls_R_factor_all 0.0560
_refine_ls_R_factor_gt 0.0492
_refine_ls_shift/su_max 0.000
_refine_ls_shift/su_mean 0.000
_refine_ls_structure_factor_coef Fsqd
_refine_ls_weighting_details 'calc w=1/[\s^2^(Fo^2^)+(0.0952P)^2^+1.3002P] where P=(Fo^2^+2Fc^2^)/3'
_refine_ls_weighting_scheme calc
_refine_ls_wR_factor_gt 0.1438
_refine_ls_wR_factor_ref 0.1510
_reflns_number_gt 4485
_reflns_number_total 5180
_reflns_threshold_expression I>2\s(I)
_cod_data_source_file ic7019846-file005.cif
_cod_data_source_block vic0618
_cod_depositor_comments
;
The following automatic conversions were performed:
'_symmetry_cell_setting' value 'Triclinic' changed to 'triclinic'
according to '/home/saulius/struct/CIF-dictionaries/cif_core.dic'
dictionary named 'cif_core.dic' version 2.4.1 from 2010-06-29.

Automatic conversion script
Id: cif_fix_enum 1527 2010-12-29 10:47:43Z saulius 
;
_cod_database_code 4304488

loop_
_symmetry_equiv_pos_as_xyz
'x, y, z'
'-x, -y, -z'

loop_
_atom_site_label
_atom_site_type_symbol
_atom_site_fract_x
_atom_site_fract_y
_atom_site_fract_z
_atom_site_U_iso_or_equiv
_atom_site_adp_type
_atom_site_occupancy
_atom_site_symmetry_multiplicity
_atom_site_calc_flag
_atom_site_refinement_flags
_atom_site_disorder_assembly
_atom_site_disorder_group
Fe Fe 0.16962(4) 0.46596(4) 0.18874(2) 0.01888(14) Uani 1 1 d . . .
O1 O 0.12078(19) 0.34454(19) 0.11532(11) 0.0223(4) Uani 1 1 d . . .
O2 O 0.2289(2) 0.6319(2) 0.09233(11) 0.0226(4) Uani 1 1 d . . .
N1 N 0.1048(3) 0.2989(2) 0.36583(14) 0.0260(5) Uani 1 1 d . . .
N2 N 0.1087(2) 0.3091(2) 0.28183(14) 0.0211(4) Uani 1 1 d . . .
N3 N 0.2121(2) 0.5479(3) 0.34609(14) 0.0256(5) Uani 1 1 d . . .
N4 N 0.2205(2) 0.5811(2) 0.26028(14) 0.0211(4) Uani 1 1 d . . .
N5 N 0.1484(4) 0.3755(4) 0.55819(18) 0.0502(7) Uani 1 1 d . . .
N30 N 0.3784(2) 0.3800(2) 0.19166(14) 0.0220(4) Uani 1 1 d . . .
N40 N -0.0367(2) 0.5549(2) 0.17662(14) 0.0201(4) Uani 1 1 d . . .
C1 C 0.1570(3) 0.4146(3) 0.39051(17) 0.0270(5) Uani 1 1 d . . .
C2 C 0.1519(4) 0.3908(3) 0.48456(19) 0.0345(6) Uani 1 1 d . . .
C11 C 0.0550(3) 0.1894(3) 0.25532(18) 0.0235(5) Uani 1 1 d . . .
C12 C 0.0659(3) 0.2165(3) 0.16311(17) 0.0224(5) Uani 1 1 d . . .
C13 C 0.0169(3) 0.1058(3) 0.1268(2) 0.0295(6) Uani 1 1 d . . .
H13 H 0.0231 0.1204 0.0651 0.035 Uiso 1 1 calc R . .
C14 C -0.0402(3) -0.0243(3) 0.1815(2) 0.0358(7) Uani 1 1 d . . .
H14 H -0.0734 -0.0986 0.1568 0.043 Uiso 1 1 calc R . .
C15 C -0.0502(4) -0.0487(3) 0.2724(2) 0.0371(7) Uani 1 1 d . . .
H15 H -0.0893 -0.1393 0.3085 0.045 Uiso 1 1 calc R . .
C16 C -0.0037(3) 0.0579(3) 0.3101(2) 0.0317(6) Uani 1 1 d . . .
H16 H -0.0114 0.0422 0.3718 0.038 Uiso 1 1 calc R . .
C21 C 0.2770(3) 0.7199(3) 0.21369(18) 0.0234(5) Uani 1 1 d . . .
C22 C 0.2749(3) 0.7413(3) 0.12167(17) 0.0225(5) Uani 1 1 d . . .
C23 C 0.3232(3) 0.8786(3) 0.06652(19) 0.0282(6) Uani 1 1 d . . .
H23 H 0.3192 0.8985 0.0046 0.034 Uiso 1 1 calc R . .
C24 C 0.3764(3) 0.9842(3) 0.1027(2) 0.0333(6) Uani 1 1 d . . .
H24 H 0.4106 1.0759 0.0650 0.040 Uiso 1 1 calc R . .
C25 C 0.3811(3) 0.9593(3) 0.1933(2) 0.0367(7) Uani 1 1 d . . .
H25 H 0.4191 1.0334 0.2166 0.044 Uiso 1 1 calc R . .
C26 C 0.3310(3) 0.8277(3) 0.2493(2) 0.0316(6) Uani 1 1 d . . .
H26 H 0.3332 0.8106 0.3110 0.038 Uiso 1 1 calc R . .
C31 C 0.4489(3) 0.3158(3) 0.26638(19) 0.0310(6) Uani 1 1 d . . .
H31 H 0.3992 0.3128 0.3207 0.037 Uiso 1 1 calc R . .
C32 C 0.5910(3) 0.2539(4) 0.2671(2) 0.0393(7) Uani 1 1 d . . .
H32 H 0.6373 0.2078 0.3211 0.047 Uiso 1 1 calc R . .
C33 C 0.6649(3) 0.2597(4) 0.1886(2) 0.0370(7) Uani 1 1 d . . .
H33 H 0.7630 0.2183 0.1876 0.044 Uiso 1 1 calc R . .
C34 C 0.5938(3) 0.3268(3) 0.1110(2) 0.0330(6) Uani 1 1 d . . .
H34 H 0.6426 0.3331 0.0560 0.040 Uiso 1 1 calc R . .
C35 C 0.4507(3) 0.3843(3) 0.11511(18) 0.0265(5) Uani 1 1 d . . .
H35 H 0.4014 0.4286 0.0619 0.032 Uiso 1 1 calc R . .
C41 C -0.1220(3) 0.5712(3) 0.24547(17) 0.0248(5) Uani 1 1 d . . .
H41 H -0.0831 0.5374 0.3026 0.030 Uiso 1 1 calc R . .
C42 C -0.2637(3) 0.6352(3) 0.23589(19) 0.0307(6) Uani 1 1 d . . .
H42 H -0.3220 0.6432 0.2857 0.037 Uiso 1 1 calc R . .
C43 C -0.3190(3) 0.6873(3) 0.1526(2) 0.0328(6) Uani 1 1 d . . .
H43 H -0.4155 0.7332 0.1440 0.039 Uiso 1 1 calc R . .
C44 C -0.2311(3) 0.6713(3) 0.08165(19) 0.0304(6) Uani 1 1 d . . .
H44 H -0.2668 0.7064 0.0238 0.037 Uiso 1 1 calc R . .
C45 C -0.0923(3) 0.6043(3) 0.09579(17) 0.0252(5) Uani 1 1 d . . .
H45 H -0.0335 0.5924 0.0470 0.030 Uiso 1 1 calc R . .
Cl1S Cl 0.2631(2) 0.95016(19) 0.48657(12) 0.1073(5) Uani 1 1 d . . .
Cl2S Cl 0.4308(2) 0.6742(2) 0.50944(14) 0.1258(7) Uani 1 1 d . . .
C1S C 0.2524(7) 0.7607(6) 0.5046(4) 0.0818(15) Uani 1 1 d . . .
H1SA H 0.1975 0.7401 0.4568 0.098 Uiso 1 1 calc R . .
H1SB H 0.1967 0.7179 0.5605 0.098 Uiso 1 1 calc R . .

loop_
_atom_site_aniso_label
_atom_site_aniso_U_11
_atom_site_aniso_U_22
_atom_site_aniso_U_33
_atom_site_aniso_U_23
_atom_site_aniso_U_13
_atom_site_aniso_U_12
Fe 0.0198(2) 0.0210(2) 0.0160(2) -0.00553(14) 0.00100(13) -0.00091(14)
O1 0.0254(9) 0.0228(9) 0.0193(9) -0.0070(7) 0.0010(7) -0.0028(7)
O2 0.0245(9) 0.0249(9) 0.0183(9) -0.0058(7) 0.0016(7) -0.0022(7)
N1 0.0294(11) 0.0276(11) 0.0195(11) -0.0047(9) 0.0026(9) 0.0003(9)
N2 0.0216(10) 0.0224(10) 0.0192(10) -0.0057(8) -0.0003(8) 0.0011(8)
N3 0.0278(11) 0.0305(11) 0.0199(11) -0.0097(9) -0.0005(8) -0.0002(9)
N4 0.0199(10) 0.0239(10) 0.0192(10) -0.0059(8) 0.0011(8) -0.0006(8)
N5 0.074(2) 0.0537(17) 0.0220(14) -0.0091(12) 0.0002(13) -0.0004(15)
N30 0.0219(10) 0.0229(10) 0.0223(11) -0.0082(8) 0.0004(8) -0.0019(8)
N40 0.0220(10) 0.0210(10) 0.0173(10) -0.0054(8) 0.0011(8) -0.0026(8)
C1 0.0293(13) 0.0325(14) 0.0192(13) -0.0077(10) -0.0005(10) 0.0014(11)
C2 0.0434(17) 0.0353(15) 0.0242(15) -0.0080(12) 0.0011(12) 0.0006(13)
C11 0.0212(12) 0.0216(12) 0.0274(13) -0.0066(10) 0.0011(10) 0.0007(9)
C12 0.0174(11) 0.0232(12) 0.0277(13) -0.0095(10) 0.0003(9) 0.0012(9)
C13 0.0275(13) 0.0304(14) 0.0337(15) -0.0146(12) 0.0022(11) -0.0011(11)
C14 0.0350(15) 0.0268(14) 0.0504(19) -0.0182(13) 0.0020(13) -0.0060(12)
C15 0.0415(17) 0.0242(14) 0.0429(18) -0.0049(12) 0.0050(13) -0.0078(12)
C16 0.0350(15) 0.0270(13) 0.0301(15) -0.0033(11) 0.0025(12) -0.0026(11)
C21 0.0202(12) 0.0232(12) 0.0274(13) -0.0085(10) 0.0018(10) -0.0003(9)
C22 0.0174(11) 0.0245(12) 0.0249(13) -0.0064(10) 0.0028(9) 0.0011(9)
C23 0.0272(13) 0.0245(13) 0.0295(14) -0.0031(11) 0.0032(11) 0.0008(10)
C24 0.0308(14) 0.0229(13) 0.0433(17) -0.0050(12) 0.0054(12) -0.0025(11)
C25 0.0368(16) 0.0287(14) 0.0493(19) -0.0182(13) 0.0029(13) -0.0069(12)
C26 0.0329(14) 0.0321(14) 0.0338(15) -0.0154(12) 0.0016(12) -0.0048(11)
C31 0.0296(14) 0.0385(15) 0.0265(14) -0.0120(12) -0.0036(11) 0.0027(12)
C32 0.0327(15) 0.0470(18) 0.0405(18) -0.0158(14) -0.0111(13) 0.0076(13)
C33 0.0218(13) 0.0399(16) 0.052(2) -0.0189(14) 0.0002(12) 0.0037(12)
C34 0.0303(14) 0.0314(14) 0.0396(16) -0.0150(12) 0.0108(12) -0.0040(11)
C35 0.0300(13) 0.0263(13) 0.0245(13) -0.0101(10) 0.0051(10) -0.0025(10)
C41 0.0279(13) 0.0271(13) 0.0199(12) -0.0079(10) 0.0013(10) -0.0006(10)
C42 0.0269(13) 0.0352(15) 0.0324(15) -0.0143(12) 0.0048(11) -0.0003(11)
C43 0.0221(13) 0.0359(15) 0.0421(17) -0.0140(13) -0.0044(11) 0.0039(11)
C44 0.0298(14) 0.0340(14) 0.0277(14) -0.0082(11) -0.0093(11) 0.0012(11)
C45 0.0284(13) 0.0273(13) 0.0209(13) -0.0083(10) -0.0014(10) -0.0016(10)
Cl1S 0.1248(13) 0.0950(11) 0.0970(12) -0.0195(9) -0.0120(10) 0.0138(10)
Cl2S 0.1284(15) 0.1422(16) 0.1323(16) -0.0806(13) -0.0521(12) 0.0462(12)
C1S 0.095(4) 0.095(4) 0.062(3) -0.028(3) -0.013(3) -0.019(3)

loop_
_atom_type_symbol
_atom_type_description
_atom_type_scat_dispersion_real
_atom_type_scat_dispersion_imag
_atom_type_scat_source
C C 0.0033 0.0016 'International Tables Vol C Tables 4.2.6.8 and 6.1.1.4'
H H 0.0000 0.0000 'International Tables Vol C Tables 4.2.6.8 and 6.1.1.4'
N N 0.0061 0.0033 'International Tables Vol C Tables 4.2.6.8 and 6.1.1.4'
O O 0.0106 0.0060 'International Tables Vol C Tables 4.2.6.8 and 6.1.1.4'
Cl Cl 0.1484 0.1585 'International Tables Vol C Tables 4.2.6.8 and 6.1.1.4'
Fe Fe 0.3463 0.8444 'International Tables Vol C Tables 4.2.6.8 and 6.1.1.4'

loop_
_geom_angle_atom_site_label_1
_geom_angle_atom_site_label_2
_geom_angle_atom_site_label_3
_geom_angle
_geom_angle_site_symmetry_1
_geom_angle_site_symmetry_3
_geom_angle_publ_flag
N2 Fe N4 93.49(9) . . ?
N2 Fe O1 86.29(8) . . ?
N4 Fe O1 178.82(8) . . ?
N2 Fe O2 178.64(8) . . ?
N4 Fe O2 86.08(8) . . ?
O1 Fe O2 94.17(7) . . ?
N2 Fe N40 90.98(9) . . ?
N4 Fe N40 92.20(9) . . ?
O1 Fe N40 88.97(8) . . ?
O2 Fe N40 87.76(8) . . ?
N2 Fe N30 92.03(9) . . ?
N4 Fe N30 90.31(9) . . ?
O1 Fe N30 88.54(8) . . ?
O2 Fe N30 89.26(8) . . ?
N40 Fe N30 175.96(8) . . ?
C12 O1 Fe 110.45(16) . . ?
C22 O2 Fe 110.27(15) . . ?
N2 N1 C1 117.6(2) . . ?
N1 N2 C11 118.1(2) . . ?
N1 N2 Fe 128.83(17) . . ?
C11 N2 Fe 113.02(17) . . ?
N4 N3 C1 118.0(2) . . ?
N3 N4 C21 118.3(2) . . ?
N3 N4 Fe 128.45(18) . . ?
C21 N4 Fe 113.28(17) . . ?
C31 N30 C35 118.1(2) . . ?
C31 N30 Fe 123.25(18) . . ?
C35 N30 Fe 118.61(18) . . ?
C45 N40 C41 118.3(2) . . ?
C45 N40 Fe 118.58(17) . . ?
C41 N40 Fe 123.06(17) . . ?
N3 C1 N1 133.6(2) . . ?
N3 C1 C2 113.0(2) . . ?
N1 C1 C2 113.3(2) . . ?
N5 C2 C1 178.4(3) . . ?
C16 C11 N2 126.4(3) . . ?
C16 C11 C12 121.9(2) . . ?
N2 C11 C12 111.7(2) . . ?
O1 C12 C13 123.3(2) . . ?
O1 C12 C11 118.5(2) . . ?
C13 C12 C11 118.2(2) . . ?
C14 C13 C12 119.5(3) . . ?
C13 C14 C15 121.4(3) . . ?
C16 C15 C14 120.6(3) . . ?
C15 C16 C11 118.4(3) . . ?
C26 C21 N4 126.7(3) . . ?
C26 C21 C22 121.7(2) . . ?
N4 C21 C22 111.6(2) . . ?
O2 C22 C23 123.5(2) . . ?
O2 C22 C21 118.7(2) . . ?
C23 C22 C21 117.8(2) . . ?
C24 C23 C22 119.7(3) . . ?
C23 C24 C25 121.5(3) . . ?
C26 C25 C24 120.3(3) . . ?
C25 C26 C21 118.9(3) . . ?
N30 C31 C32 122.4(3) . . ?
C33 C32 C31 119.3(3) . . ?
C32 C33 C34 118.9(3) . . ?
C35 C34 C33 118.9(3) . . ?
N30 C35 C34 122.5(3) . . ?
N40 C41 C42 122.4(2) . . ?
C41 C42 C43 118.8(3) . . ?
C42 C43 C44 118.8(3) . . ?
C45 C44 C43 119.5(3) . . ?
N40 C45 C44 122.1(2) . . ?
Cl1S C1S Cl2S 111.0(3) . . ?

loop_
_geom_bond_atom_site_label_1
_geom_bond_atom_site_label_2
_geom_bond_distance
_geom_bond_site_symmetry_2
_geom_bond_publ_flag
Fe N2 1.846(2) . ?
Fe N4 1.849(2) . ?
Fe O1 1.9121(17) . ?
Fe O2 1.9218(18) . ?
Fe N40 1.997(2) . ?
Fe N30 2.010(2) . ?
O1 C12 1.324(3) . ?
O2 C22 1.320(3) . ?
N1 N2 1.310(3) . ?
N1 C1 1.352(4) . ?
N2 C11 1.407(3) . ?
N3 N4 1.310(3) . ?
N3 C1 1.347(4) . ?
N4 C21 1.401(3) . ?
N5 C2 1.137(4) . ?
N30 C31 1.343(4) . ?
N30 C35 1.347(3) . ?
N40 C45 1.347(3) . ?
N40 C41 1.350(3) . ?
C1 C2 1.447(4) . ?
C11 C16 1.398(4) . ?
C11 C12 1.415(4) . ?
C12 C13 1.408(4) . ?
C13 C14 1.383(4) . ?
C14 C15 1.397(5) . ?
C15 C16 1.382(4) . ?
C21 C26 1.395(4) . ?
C21 C22 1.420(4) . ?
C22 C23 1.406(4) . ?
C23 C24 1.381(4) . ?
C24 C25 1.395(5) . ?
C25 C26 1.378(4) . ?
C31 C32 1.381(4) . ?
C32 C33 1.377(5) . ?
C33 C34 1.385(5) . ?
C34 C35 1.382(4) . ?
C41 C42 1.382(4) . ?
C42 C43 1.383(4) . ?
C43 C44 1.388(4) . ?
C44 C45 1.372(4) . ?
Cl1S C1S 1.712(6) . ?
Cl2S C1S 1.762(6) . ?

loop_
_geom_torsion_atom_site_label_1
_geom_torsion_atom_site_label_2
_geom_torsion_atom_site_label_3
_geom_torsion_atom_site_label_4
_geom_torsion
_geom_torsion_site_symmetry_1
_geom_torsion_site_symmetry_2
_geom_torsion_site_symmetry_3
_geom_torsion_site_symmetry_4
_geom_torsion_publ_flag
N2 Fe O1 C12 1.85(16) . . . . ?
N4 Fe O1 C12 81(4) . . . . ?
O2 Fe O1 C12 -176.87(15) . . . . ?
N40 Fe O1 C12 -89.20(16) . . . . ?
N30 Fe O1 C12 93.98(16) . . . . ?
N2 Fe O2 C22 72(4) . . . . ?
N4 Fe O2 C22 0.14(16) . . . . ?
O1 Fe O2 C22 -178.70(15) . . . . ?
N40 Fe O2 C22 92.50(16) . . . . ?
N30 Fe O2 C22 -90.22(16) . . . . ?
C1 N1 N2 C11 179.9(2) . . . . ?
C1 N1 N2 Fe -2.8(3) . . . . ?
N4 Fe N2 N1 1.6(2) . . . . ?
O1 Fe N2 N1 -179.6(2) . . . . ?
O2 Fe N2 N1 -70(4) . . . . ?
N40 Fe N2 N1 -90.7(2) . . . . ?
N30 Fe N2 N1 92.0(2) . . . . ?
N4 Fe N2 C11 178.95(17) . . . . ?
O1 Fe N2 C11 -2.21(16) . . . . ?
O2 Fe N2 C11 108(3) . . . . ?
N40 Fe N2 C11 86.69(17) . . . . ?
N30 Fe N2 C11 -90.61(17) . . . . ?
C1 N3 N4 C21 179.7(2) . . . . ?
C1 N3 N4 Fe -1.5(3) . . . . ?
N2 Fe N4 N3 0.7(2) . . . . ?
O1 Fe N4 N3 -78(4) . . . . ?
O2 Fe N4 N3 179.5(2) . . . . ?
N40 Fe N4 N3 91.9(2) . . . . ?
N30 Fe N4 N3 -91.3(2) . . . . ?
N2 Fe N4 C21 179.59(17) . . . . ?
O1 Fe N4 C21 100(4) . . . . ?
O2 Fe N4 C21 -1.69(17) . . . . ?
N40 Fe N4 C21 -89.29(17) . . . . ?
N30 Fe N4 C21 87.54(17) . . . . ?
N2 Fe N30 C31 -40.3(2) . . . . ?
N4 Fe N30 C31 53.2(2) . . . . ?
O1 Fe N30 C31 -126.6(2) . . . . ?
O2 Fe N30 C31 139.3(2) . . . . ?
N40 Fe N30 C31 -178(53) . . . . ?
N2 Fe N30 C35 138.42(19) . . . . ?
N4 Fe N30 C35 -128.1(2) . . . . ?
O1 Fe N30 C35 52.19(19) . . . . ?
O2 Fe N30 C35 -42.00(19) . . . . ?
N40 Fe N30 C35 0.3(12) . . . . ?
N2 Fe N40 C45 -134.83(19) . . . . ?
N4 Fe N40 C45 131.64(19) . . . . ?
O1 Fe N40 C45 -48.56(19) . . . . ?
O2 Fe N40 C45 45.66(19) . . . . ?
N30 Fe N40 C45 3.3(12) . . . . ?
N2 Fe N40 C41 46.9(2) . . . . ?
N4 Fe N40 C41 -46.7(2) . . . . ?
O1 Fe N40 C41 133.1(2) . . . . ?
O2 Fe N40 C41 -132.7(2) . . . . ?
N30 Fe N40 C41 -175.0(10) . . . . ?
N4 N3 C1 N1 0.1(4) . . . . ?
N4 N3 C1 C2 -179.5(2) . . . . ?
N2 N1 C1 N3 2.1(4) . . . . ?
N2 N1 C1 C2 -178.3(2) . . . . ?
N3 C1 C2 N5 16(13) . . . . ?
N1 C1 C2 N5 -164(13) . . . . ?
N1 N2 C11 C16 0.2(4) . . . . ?
Fe N2 C11 C16 -177.5(2) . . . . ?
N1 N2 C11 C12 179.8(2) . . . . ?
Fe N2 C11 C12 2.1(3) . . . . ?
Fe O1 C12 C13 178.6(2) . . . . ?
Fe O1 C12 C11 -1.1(3) . . . . ?
C16 C11 C12 O1 179.0(2) . . . . ?
N2 C11 C12 O1 -0.6(3) . . . . ?
C16 C11 C12 C13 -0.7(4) . . . . ?
N2 C11 C12 C13 179.7(2) . . . . ?
O1 C12 C13 C14 -179.4(2) . . . . ?
C11 C12 C13 C14 0.3(4) . . . . ?
C12 C13 C14 C15 -0.1(4) . . . . ?
C13 C14 C15 C16 0.4(5) . . . . ?
C14 C15 C16 C11 -0.8(4) . . . . ?
N2 C11 C16 C15 -179.5(3) . . . . ?
C12 C11 C16 C15 0.9(4) . . . . ?
N3 N4 C21 C26 2.1(4) . . . . ?
Fe N4 C21 C26 -176.9(2) . . . . ?
N3 N4 C21 C22 -178.2(2) . . . . ?
Fe N4 C21 C22 2.8(3) . . . . ?
Fe O2 C22 C23 -178.95(19) . . . . ?
Fe O2 C22 C21 1.5(3) . . . . ?
C26 C21 C22 O2 176.8(2) . . . . ?
N4 C21 C22 O2 -2.9(3) . . . . ?
C26 C21 C22 C23 -2.8(4) . . . . ?
N4 C21 C22 C23 177.6(2) . . . . ?
O2 C22 C23 C24 -176.8(2) . . . . ?
C21 C22 C23 C24 2.7(4) . . . . ?
C22 C23 C24 C25 -1.2(4) . . . . ?
C23 C24 C25 C26 -0.6(5) . . . . ?
C24 C25 C26 C21 0.6(4) . . . . ?
N4 C21 C26 C25 -179.3(3) . . . . ?
C22 C21 C26 C25 1.1(4) . . . . ?
C35 N30 C31 C32 -0.5(4) . . . . ?
Fe N30 C31 C32 178.3(2) . . . . ?
N30 C31 C32 C33 1.0(5) . . . . ?
C31 C32 C33 C34 -0.4(5) . . . . ?
C32 C33 C34 C35 -0.6(4) . . . . ?
C31 N30 C35 C34 -0.6(4) . . . . ?
Fe N30 C35 C34 -179.4(2) . . . . ?
C33 C34 C35 N30 1.2(4) . . . . ?
C45 N40 C41 C42 0.6(4) . . . . ?
Fe N40 C41 C42 178.90(19) . . . . ?
N40 C41 C42 C43 -1.4(4) . . . . ?
C41 C42 C43 C44 1.0(4) . . . . ?
C42 C43 C44 C45 0.1(4) . . . . ?
C41 N40 C45 C44 0.6(4) . . . . ?
Fe N40 C45 C44 -177.8(2) . . . . ?
C43 C44 C45 N40 -1.0(4) . . . . ?
